data_2236168
loop_
_publ_author_name
'Islor, Arun M.'
'Chandrakantha, B.'
'Shetty, Prakash'
'Gerber, Thomas'
'Hosten, Eric'
'Betz, Richard'

_publ_section_title
;
 Quinolin-3-amine
;
_journal_coeditor_code CV5347
_journal_issue 11
_journal_name_full 'Acta Crystallographica Section E'
_journal_page_first o3155
_journal_paper_doi 10.1107/S1600536812042626
_journal_volume 68
_journal_year 2012
_chemical_formula_iupac 'C9 H8 N2'
_chemical_formula_moiety 'C9 H8 N2'
_chemical_formula_sum 'C9 H8 N2'
_chemical_formula_weight 144.17
_chemical_melting_point_gt 366
_chemical_melting_point_lt 368
_chemical_name_common
;
3-Aminoquinoline
;
_chemical_name_systematic
;
Quinolin-3-amine
;
_space_group_IT_number 19
_symmetry_cell_setting orthorhombic
_symmetry_space_group_name_Hall 'P 2ac 2ab'
_symmetry_space_group_name_H-M 'P 21 21 21'
_atom_sites_solution_hydrogens geom
_atom_sites_solution_primary direct
_atom_sites_solution_secondary difmap
_audit_creation_method SHELXL-97
_cell_angle_alpha 90.00
_cell_angle_beta 90.00
_cell_angle_gamma 90.00
_cell_formula_units_Z 4
_cell_length_a 7.6223(3)
_cell_length_b 7.6289(3)
_cell_length_c 12.6967(4)
_cell_measurement_reflns_used 5242
_cell_measurement_temperature 200(2)
_cell_measurement_theta_max 28.27
_cell_measurement_theta_min 2.67
_cell_volume 738.31(5)
_computing_cell_refinement 'SAINT (Bruker, 2010)'
_computing_data_collection 'APEX2 (Bruker, 2010)'
_computing_data_reduction 'SAINT (Bruker, 2010)'
_computing_molecular_graphics 'ORTEPIII (Farrugia, 1997) and <i>Mercury</i> (Macrae <i>et al.</i>, 2008)'
_computing_publication_material 'SHELXL97 (Sheldrick, 2008) and PLATON (Spek, 2009)'
_computing_structure_refinement 'SHELXL97 (Sheldrick, 2008)'
_computing_structure_solution 'SHELXS97 (Sheldrick, 2008)'
_diffrn_ambient_temperature 200(2)
_diffrn_measured_fraction_theta_full 0.991
_diffrn_measured_fraction_theta_max 0.991
_diffrn_measurement_device_type 'Bruker APEXII CCD'
_diffrn_measurement_method '\f and \w scans'
_diffrn_radiation_monochromator graphite
_diffrn_radiation_source 'fine-focus sealed tube'
_diffrn_radiation_type MoK\a
_diffrn_radiation_wavelength 0.71073
_diffrn_reflns_av_R_equivalents 0.0132
_diffrn_reflns_av_sigmaI/netI 0.0090
_diffrn_reflns_limit_h_max 10
_diffrn_reflns_limit_h_min -6
_diffrn_reflns_limit_k_max 10
_diffrn_reflns_limit_k_min -9
_diffrn_reflns_limit_l_max 16
_diffrn_reflns_limit_l_min -16
_diffrn_reflns_number 6898
_diffrn_reflns_theta_full 28.27
_diffrn_reflns_theta_max 28.27
_diffrn_reflns_theta_min 3.12
_exptl_absorpt_coefficient_mu 0.080
_exptl_absorpt_correction_T_max 0.9884
_exptl_absorpt_correction_T_min 0.9502
_exptl_absorpt_correction_type multi-scan
_exptl_absorpt_process_details
;
(SADABS; Bruker, 2008)
;
_exptl_crystal_colour colourless
_exptl_crystal_density_diffrn 1.297
_exptl_crystal_density_method 'not measured'
_exptl_crystal_description block
_exptl_crystal_F_000 304
_exptl_crystal_size_max 0.55
_exptl_crystal_size_mid 0.52
_exptl_crystal_size_min 0.15
_refine_diff_density_max 0.226
_refine_diff_density_min -0.202
_refine_ls_extinction_method none
_refine_ls_goodness_of_fit_ref 1.030
_refine_ls_hydrogen_treatment mixed
_refine_ls_matrix_type full
_refine_ls_number_parameters 108
_refine_ls_number_reflns 1077
_refine_ls_number_restraints 0
_refine_ls_restrained_S_all 1.030
_refine_ls_R_factor_all 0.0344
_refine_ls_R_factor_gt 0.0323
_refine_ls_shift/su_max 0.000
_refine_ls_shift/su_mean 0.000
_refine_ls_structure_factor_coef Fsqd
_refine_ls_weighting_details 'calc w=1/[\s^2^(Fo^2^)+(0.0591P)^2^+0.1011P] where P=(Fo^2^+2Fc^2^)/3'
_refine_ls_weighting_scheme calc
_refine_ls_wR_factor_gt 0.0882
_refine_ls_wR_factor_ref 0.0912
_reflns_number_gt 1015
_reflns_number_total 1077
_reflns_threshold_expression >2sigma(I)
_cod_data_source_file cv5347.cif
_cod_data_source_block I
_cod_original_sg_symbol_H-M 'P 21 21 21 '
_cod_database_code 2236168
_cod_database_fobs_code 2236168

loop_
_symmetry_equiv_pos_as_xyz
'x, y, z'
'-x+1/2, -y, z+1/2'
'x+1/2, -y+1/2, -z'
'-x, y+1/2, -z+1/2'

loop_
_atom_site_type_symbol
_atom_site_label
_atom_site_fract_x
_atom_site_fract_y
_atom_site_fract_z
_atom_site_U_iso_or_equiv
_atom_site_adp_type
_atom_site_calc_flag
_atom_site_refinement_flags
_atom_site_occupancy
_atom_site_symmetry_multiplicity
N N1 0.25487(15) 0.26319(16) 0.38612(8) 0.0280(3) Uani d . 1 1
N N2 -0.18546(17) 0.08305(19) 0.39280(11) 0.0359(3) Uani d . 1 1
H H2A -0.258(3) 0.023(3) 0.3568(15) 0.056(6) Uiso d . 1 1
H H2B -0.198(2) 0.098(3) 0.4628(17) 0.043(5) Uiso d . 1 1
C C1 0.30327(17) 0.23241(17) 0.28353(9) 0.0249(3) Uani d . 1 1
C C2 0.09884(17) 0.21121(18) 0.41581(9) 0.0277(3) Uani d . 1 1
H H2 0.0663 0.2323 0.4869 0.033 Uiso calc R 1 1
C C3 -0.02593(17) 0.12565(16) 0.35016(9) 0.0253(3) Uani d . 1 1
C C4 0.02155(18) 0.09412(17) 0.24707(10) 0.0265(3) Uani d . 1 1
H H4 -0.0576 0.0376 0.2003 0.032 Uiso calc R 1 1
C C5 0.18933(16) 0.14693(17) 0.21189(9) 0.0244(3) Uani d . 1 1
C C6 0.24840(19) 0.11883(19) 0.10713(10) 0.0299(3) Uani d . 1 1
H H6 0.1743 0.0609 0.0580 0.036 Uiso calc R 1 1
C C7 0.4113(2) 0.17449(19) 0.07635(10) 0.0344(3) Uani d . 1 1
H H7 0.4488 0.1553 0.0059 0.041 Uiso calc R 1 1
C C8 0.52397(19) 0.2599(2) 0.14793(11) 0.0353(3) Uani d . 1 1
H H8 0.6366 0.2982 0.1256 0.042 Uiso calc R 1 1
C C9 0.47097(17) 0.28794(19) 0.25005(11) 0.0313(3) Uani d . 1 1
H H9 0.5474 0.3448 0.2982 0.038 Uiso calc R 1 1

loop_
_atom_site_aniso_label
_atom_site_aniso_U_11
_atom_site_aniso_U_22
_atom_site_aniso_U_33
_atom_site_aniso_U_12
_atom_site_aniso_U_13
_atom_site_aniso_U_23
N1 0.0323(5) 0.0323(6) 0.0193(5) -0.0026(5) -0.0030(4) -0.0003(4)
N2 0.0318(6) 0.0443(7) 0.0316(6) -0.0081(5) 0.0052(5) -0.0086(6)
C1 0.0277(6) 0.0263(6) 0.0207(5) 0.0017(5) -0.0018(5) 0.0009(5)
C2 0.0340(6) 0.0299(6) 0.0191(5) -0.0004(5) -0.0012(5) -0.0007(5)
C3 0.0279(6) 0.0238(5) 0.0243(6) 0.0009(5) -0.0004(5) -0.0006(5)
C4 0.0306(6) 0.0264(6) 0.0226(5) -0.0013(5) -0.0021(5) -0.0045(5)
C5 0.0303(6) 0.0228(6) 0.0202(5) 0.0027(5) -0.0006(5) -0.0003(5)
C6 0.0382(7) 0.0298(6) 0.0218(6) 0.0032(5) 0.0015(5) -0.0037(5)
C7 0.0430(7) 0.0348(7) 0.0254(5) 0.0059(6) 0.0084(6) -0.0008(5)
C8 0.0320(6) 0.0389(7) 0.0350(7) 0.0010(6) 0.0070(6) 0.0052(6)
C9 0.0294(7) 0.0347(7) 0.0298(6) -0.0008(5) -0.0009(5) 0.0008(6)

loop_
_atom_type_symbol
_atom_type_description
_atom_type_scat_dispersion_real
_atom_type_scat_dispersion_imag
_atom_type_scat_source
C C 0.0033 0.0016 'International Tables Vol C Tables 4.2.6.8 and 6.1.1.4'
H H 0.0000 0.0000 'International Tables Vol C Tables 4.2.6.8 and 6.1.1.4'
N N 0.0061 0.0033 'International Tables Vol C Tables 4.2.6.8 and 6.1.1.4'

loop_
_geom_angle_atom_site_label_1
_geom_angle_atom_site_label_2
_geom_angle_atom_site_label_3
_geom_angle
C2 N1 C1 117.72(11)
C3 N2 H2A 119.4(14)
C3 N2 H2B 116.8(12)
H2A N2 H2B 122.1(18)
N1 C1 C9 118.50(12)
N1 C1 C5 121.52(12)
C9 C1 C5 119.98(11)
N1 C2 C3 125.27(11)
N1 C2 H2 117.4
C3 C2 H2 117.4
N2 C3 C4 124.50(12)
N2 C3 C2 118.07(11)
C4 C3 C2 117.42(12)
C3 C4 C5 119.19(12)
C3 C4 H4 120.4
C5 C4 H4 120.4
C4 C5 C1 118.88(11)
C4 C5 C6 122.66(12)
C1 C5 C6 118.45(12)
C7 C6 C5 120.52(13)
C7 C6 H6 119.7
C5 C6 H6 119.7
C6 C7 C8 120.78(12)
C6 C7 H7 119.6
C8 C7 H7 119.6
C9 C8 C7 120.04(13)
C9 C8 H8 120.0
C7 C8 H8 120.0
C8 C9 C1 120.22(13)
C8 C9 H9 119.9
C1 C9 H9 119.9

loop_
_geom_bond_atom_site_label_1
_geom_bond_atom_site_label_2
_geom_bond_distance
N1 C2 1.3091(17)
N1 C1 1.3740(16)
N2 C3 1.3701(17)
N2 H2A 0.85(2)
N2 H2B 0.90(2)
C1 C9 1.4122(18)
C1 C5 1.4167(17)
C2 C3 1.4231(17)
C2 H2 0.9500
C3 C4 1.3792(17)
C4 C5 1.4133(18)
C4 H4 0.9500
C5 C6 1.4205(17)
C6 C7 1.369(2)
C6 H6 0.9500
C7 C8 1.410(2)
C7 H7 0.9500
C8 C9 1.375(2)
C8 H8 0.9500
C9 H9 0.9500

loop_
_geom_hbond_atom_site_label_D
_geom_hbond_atom_site_label_H
_geom_hbond_atom_site_label_A
_geom_hbond_site_symmetry_A
_geom_hbond_distance_DH
_geom_hbond_distance_HA
_geom_hbond_distance_DA
_geom_hbond_angle_DHA
N2 H2B N1 3_456 0.90(2) 2.22(2) 3.0761(17) 158.2(18)
N2 H2A Cg 4_545 0.85(2) 2.60(2) 3.3101(15) 142.3(19)

loop_
_geom_torsion_atom_site_label_1
_geom_torsion_atom_site_label_2
_geom_torsion_atom_site_label_3
_geom_torsion_atom_site_label_4
_geom_torsion
C2 N1 C1 C9 179.86(12)
C2 N1 C1 C5 -0.20(19)
C1 N1 C2 C3 -0.3(2)
N1 C2 C3 N2 -178.55(13)
N1 C2 C3 C4 0.3(2)
N2 C3 C4 C5 178.95(12)
C2 C3 C4 C5 0.15(18)
C3 C4 C5 C1 -0.61(18)
C3 C4 C5 C6 179.80(12)
N1 C1 C5 C4 0.66(18)
C9 C1 C5 C4 -179.41(11)
N1 C1 C5 C6 -179.74(12)
C9 C1 C5 C6 0.20(18)
C4 C5 C6 C7 179.12(12)
C1 C5 C6 C7 -0.5(2)
C5 C6 C7 C8 0.3(2)
C6 C7 C8 C9 0.1(2)
C7 C8 C9 C1 -0.4(2)
N1 C1 C9 C8 -179.82(13)
C5 C1 C9 C8 0.2(2)

loop_
_cod_related_entry_id
_cod_related_entry_database
_cod_related_entry_code
1 ChemSpider 10897
